data_2020773
loop_
_publ_author_name
'Pham, Duyen N. K.'
'Roy, Mrittika'
'Golen, James A.'
'Manke, David R.'

_publ_section_title
;
 The first-row transition-metal series of tris(ethylenediamine) diacetate
 complexes [<i>M</i>(en)~3~](OAc)~2~ (<i>M</i> is Mn, Fe, Co, Ni, Cu, and
 Zn)
;
_journal_issue 6
_journal_name_full 'Acta Crystallographica Section C'
_journal_page_first 442
_journal_page_last 446
_journal_paper_doi 10.1107/S2053229617006738
_journal_volume 73
_journal_year 2017
_chemical_formula_iupac '[Cu (C2 H8 N2)3] (C2 H3 O2)2'
_chemical_formula_moiety 'C6 H24 N6 Cu 2+, 2(C2 H3 O2 -)'
_chemical_formula_sum 'C10 H30 Cu N6 O4'
_chemical_formula_weight 361.94
_chemical_name_systematic
;
Tris(ethylenediamine-\k^2^<i>N</i>,<i>N</i>')copper(II) diacetate
;
_space_group_IT_number 2
_symmetry_cell_setting triclinic
_symmetry_space_group_name_Hall '-P 1'
_symmetry_space_group_name_H-M 'P -1'
_atom_sites_solution_hydrogens geom
_atom_sites_solution_primary direct
_atom_sites_solution_secondary difmap
_audit_creation_method SHELXL97
_cell_angle_alpha 75.244(4)
_cell_angle_beta 85.082(4)
_cell_angle_gamma 71.226(4)
_cell_formula_units_Z 2
_cell_length_a 8.2953(8)
_cell_length_b 8.9144(8)
_cell_length_c 12.7148(12)
_cell_measurement_reflns_used 9890
_cell_measurement_temperature 200(2)
_cell_measurement_theta_max 25.74
_cell_measurement_theta_min 3.07
_cell_volume 860.84(14)
_computing_cell_refinement
;
SAINT (Bruker, 2014)
;
_computing_data_collection
;
APEX2 (Bruker, 2014)
;
_computing_data_reduction
;
SAINT (Bruker, 2014)
;
_computing_molecular_graphics
;
SHELXTL (Sheldrick, 2008)
;
_computing_publication_material
;
SHELXTL (Sheldrick, 2008)
;
_computing_structure_refinement
;
SHELXL97 (Sheldrick, 2008)
;
_computing_structure_solution
;
SHELXS97 (Sheldrick, 2008)
;
_diffrn_ambient_temperature 200(2)
_diffrn_measured_fraction_theta_full 0.998
_diffrn_measured_fraction_theta_max 0.992
_diffrn_measurement_device_type 'Bruker CMOS'
_diffrn_measurement_method '\f and \w scans'
_diffrn_radiation_monochromator graphite
_diffrn_radiation_source 'fine-focus sealed tube'
_diffrn_radiation_type MoK\a
_diffrn_radiation_wavelength 0.71073
_diffrn_reflns_av_R_equivalents 0.0424
_diffrn_reflns_av_sigmaI/netI 0.0199
_diffrn_reflns_limit_h_max 10
_diffrn_reflns_limit_h_min -10
_diffrn_reflns_limit_k_max 10
_diffrn_reflns_limit_k_min -10
_diffrn_reflns_limit_l_max 15
_diffrn_reflns_limit_l_min -15
_diffrn_reflns_number 30526
_diffrn_reflns_theta_full 25.25
_diffrn_reflns_theta_max 25.79
_diffrn_reflns_theta_min 3.07
_exptl_absorpt_coefficient_mu 1.292
_exptl_absorpt_correction_T_max 0.8817
_exptl_absorpt_correction_T_min 0.7821
_exptl_absorpt_correction_type multi-scan
_exptl_absorpt_process_details
;
(SADABS; Bruker, 2014)
;
_exptl_crystal_colour blue
_exptl_crystal_density_diffrn 1.396
_exptl_crystal_density_method 'not measured'
_exptl_crystal_description block
_exptl_crystal_F_000 386
_exptl_crystal_size_max 0.20
_exptl_crystal_size_mid 0.15
_exptl_crystal_size_min 0.10
_refine_diff_density_max 0.509
_refine_diff_density_min -0.275
_refine_ls_extinction_method none
_refine_ls_goodness_of_fit_ref 1.029
_refine_ls_hydrogen_treatment mixed
_refine_ls_matrix_type full
_refine_ls_number_parameters 228
_refine_ls_number_reflns 3287
_refine_ls_number_restraints 12
_refine_ls_restrained_S_all 1.027
_refine_ls_R_factor_all 0.0296
_refine_ls_R_factor_gt 0.0245
_refine_ls_shift/su_max 0.001
_refine_ls_shift/su_mean 0.000
_refine_ls_structure_factor_coef Fsqd
_refine_ls_weighting_details 'calc w=1/[\s^2^(Fo^2^)+(0.0374P)^2^+0.3532P] where P=(Fo^2^+2Fc^2^)/3'
_refine_ls_weighting_scheme calc
_refine_ls_wR_factor_gt 0.0626
_refine_ls_wR_factor_ref 0.0653
_reflns_number_gt 2965
_reflns_number_total 3287
_reflns_threshold_expression >2sigma(I)
_cod_data_source_file yp3135sup1.cif
_cod_data_source_block umd943_a
_cod_database_code 2020773

loop_
_symmetry_equiv_pos_as_xyz
'x, y, z'
'-x, -y, -z'

loop_
_atom_site_type_symbol
_atom_site_label
_atom_site_fract_x
_atom_site_fract_y
_atom_site_fract_z
_atom_site_U_iso_or_equiv
_atom_site_adp_type
_atom_site_calc_flag
_atom_site_refinement_flags
_atom_site_occupancy
_atom_site_symmetry_multiplicity
Cu Cu1 0.56204(2) 0.64182(2) 0.718635(15) 0.02012(8) Uani d . 1 1
O O1 0.6820(2) 0.0576(2) 0.58732(16) 0.0601(5) Uani d . 1 1
O O2 0.74119(19) 0.28624(16) 0.52924(12) 0.0410(3) Uani d . 1 1
N N1 0.51464(19) 0.68440(18) 0.87074(12) 0.0236(3) Uani d D 1 1
H H1NB 0.4303(19) 0.653(2) 0.9026(15) 0.028 Uiso d D 1 1
H H1NA 0.6045(18) 0.631(2) 0.9099(14) 0.028 Uiso d D 1 1
N N2 0.4010(2) 0.9224(2) 0.67347(14) 0.0330(4) Uani d D 1 1
H H2NB 0.321(2) 0.947(3) 0.6269(15) 0.040 Uiso d D 1 1
H H2NA 0.467(2) 0.979(2) 0.6437(17) 0.040 Uiso d D 1 1
N N3 0.61954(19) 0.61788(19) 0.56330(12) 0.0240(3) Uani d D 1 1
H H3NB 0.643(3) 0.5170(13) 0.5615(17) 0.029 Uiso d D 1 1
H H3NA 0.5324(19) 0.675(2) 0.5235(14) 0.029 Uiso d D 1 1
N N4 0.7888(2) 0.6957(2) 0.70599(13) 0.0290(3) Uani d D 1 1
H H4NB 0.850(2) 0.667(3) 0.7638(12) 0.035 Uiso d D 1 1
H H4NA 0.763(3) 0.8004(12) 0.6837(17) 0.035 Uiso d D 1 1
N N5 0.6611(2) 0.3534(2) 0.80270(14) 0.0360(4) Uani d D 1 1
H H5NB 0.727(3) 0.293(2) 0.7626(16) 0.043 Uiso d D 1 1
H H5NA 0.714(3) 0.339(3) 0.8623(12) 0.043 Uiso d D 1 1
N N6 0.3432(2) 0.57903(19) 0.71268(12) 0.0266(3) Uani d D 1 1
H H6NB 0.264(2) 0.616(2) 0.7571(14) 0.032 Uiso d D 1 1
H H6NA 0.296(3) 0.625(2) 0.6498(11) 0.032 Uiso d D 1 1
C C1 0.4703(3) 0.8600(2) 0.86476(16) 0.0336(4) Uani d . 1 1
H H1B 0.5728 0.8956 0.8461 0.040 Uiso calc R 1 1
H H1A 0.4271 0.8817 0.9362 0.040 Uiso calc R 1 1
C C2 0.3349(3) 0.9538(2) 0.77858(18) 0.0358(5) Uani d . 1 1
H H2A 0.2319 0.9192 0.7978 0.043 Uiso calc R 1 1
H H2B 0.3028 1.0722 0.7745 0.043 Uiso calc R 1 1
C C3 0.7694(2) 0.6710(3) 0.52449(15) 0.0326(4) Uani d . 1 1
H H3B 0.7337 0.7907 0.4945 0.039 Uiso calc R 1 1
H H3A 0.8280 0.6176 0.4662 0.039 Uiso calc R 1 1
C C4 0.8881(2) 0.6244(3) 0.61917(16) 0.0339(4) Uani d . 1 1
H H4B 0.9332 0.5042 0.6448 0.041 Uiso calc R 1 1
H H4A 0.9852 0.6675 0.5972 0.041 Uiso calc R 1 1
C C5 0.5004(3) 0.3162(2) 0.82757(16) 0.0352(4) Uani d . 1 1
H H5B 0.4483 0.3527 0.8934 0.042 Uiso calc R 1 1
H H5A 0.5224 0.1968 0.8424 0.042 Uiso calc R 1 1
C C6 0.3794(3) 0.4017(2) 0.73268(15) 0.0323(4) Uani d . 1 1
H H6B 0.4310 0.3646 0.6669 0.039 Uiso calc R 1 1
H H6A 0.2721 0.3740 0.7491 0.039 Uiso calc R 1 1
C C7 0.9451(3) 0.0645(3) 0.6394(2) 0.0439(5) Uani d . 1 1
H H7A 0.9948 0.1495 0.6418 0.066 Uiso calc R 1 1
H H7B 1.0219 -0.0116 0.5998 0.066 Uiso calc R 1 1
H H7C 0.9287 0.0051 0.7137 0.066 Uiso calc R 1 1
C C8 0.7758(2) 0.1420(2) 0.58235(14) 0.0237(4) Uani d . 1 1
O O3 0.04893(19) 0.6799(2) 0.85583(12) 0.0483(4) Uani d . 1 1
O O4 0.22460(17) 0.61095(18) 0.99369(11) 0.0365(3) Uani d . 1 1
C C10 -0.0672(3) 0.7447(4) 1.0205(2) 0.0597(7) Uani d . 1 1
H H10A -0.1743 0.7511 0.9897 0.089 Uiso calc R 1 1
H H10B -0.0688 0.8543 1.0225 0.089 Uiso calc R 1 1
H H10C -0.0541 0.6748 1.0945 0.089 Uiso calc R 1 1
C C9 0.0803(2) 0.6732(2) 0.95066(15) 0.0296(4) Uani d . 1 1

loop_
_atom_site_aniso_label
_atom_site_aniso_U_11
_atom_site_aniso_U_22
_atom_site_aniso_U_33
_atom_site_aniso_U_12
_atom_site_aniso_U_13
_atom_site_aniso_U_23
Cu1 0.01854(12) 0.02630(12) 0.01684(12) -0.00952(8) -0.00280(7) -0.00334(8)
O1 0.0436(9) 0.0505(10) 0.0869(14) -0.0293(8) -0.0231(9) 0.0084(9)
O2 0.0442(9) 0.0309(7) 0.0425(8) -0.0084(6) -0.0126(7) 0.0001(6)
N1 0.0240(8) 0.0253(7) 0.0212(8) -0.0076(6) -0.0048(6) -0.0036(6)
N2 0.0278(9) 0.0324(9) 0.0351(9) -0.0129(7) -0.0124(7) 0.0070(7)
N3 0.0200(7) 0.0323(8) 0.0192(7) -0.0085(6) -0.0031(6) -0.0037(6)
N4 0.0255(8) 0.0348(8) 0.0278(8) -0.0121(7) -0.0080(6) -0.0033(7)
N5 0.0378(10) 0.0412(10) 0.0297(9) -0.0072(8) -0.0064(7) -0.0145(7)
N6 0.0269(8) 0.0349(8) 0.0197(7) -0.0136(7) -0.0007(6) -0.0046(6)
C1 0.0390(11) 0.0288(10) 0.0351(11) -0.0092(8) -0.0064(8) -0.0111(8)
C2 0.0302(10) 0.0241(9) 0.0485(12) -0.0033(8) -0.0064(9) -0.0053(8)
C3 0.0287(10) 0.0441(11) 0.0245(9) -0.0161(8) 0.0034(8) -0.0024(8)
C4 0.0189(9) 0.0464(11) 0.0353(11) -0.0124(8) -0.0004(8) -0.0048(9)
C5 0.0522(13) 0.0294(10) 0.0279(10) -0.0190(9) -0.0047(9) -0.0039(8)
C6 0.0405(11) 0.0378(10) 0.0272(10) -0.0232(9) -0.0016(8) -0.0082(8)
C7 0.0281(11) 0.0444(12) 0.0550(14) -0.0076(9) -0.0158(10) -0.0040(10)
C8 0.0206(9) 0.0288(9) 0.0219(9) -0.0070(7) -0.0007(7) -0.0074(7)
O3 0.0350(8) 0.0820(12) 0.0282(8) -0.0173(8) -0.0063(6) -0.0130(7)
O4 0.0259(7) 0.0515(8) 0.0289(7) -0.0102(6) -0.0066(6) -0.0041(6)
C10 0.0354(13) 0.087(2) 0.0552(16) -0.0080(12) 0.0065(11) -0.0303(14)
C9 0.0246(9) 0.0386(10) 0.0260(10) -0.0118(8) -0.0010(7) -0.0060(8)

loop_
_atom_type_symbol
_atom_type_description
_atom_type_scat_dispersion_real
_atom_type_scat_dispersion_imag
_atom_type_scat_source
C C 0.0033 0.0016 'International Tables Vol C Tables 4.2.6.8 and 6.1.1.4'
H H 0.0000 0.0000 'International Tables Vol C Tables 4.2.6.8 and 6.1.1.4'
N N 0.0061 0.0033 'International Tables Vol C Tables 4.2.6.8 and 6.1.1.4'
O O 0.0106 0.0060 'International Tables Vol C Tables 4.2.6.8 and 6.1.1.4'
Cu Cu 0.3201 1.2651 'International Tables Vol C Tables 4.2.6.8 and 6.1.1.4'

loop_
_geom_angle_atom_site_label_1
_geom_angle_atom_site_label_2
_geom_angle_atom_site_label_3
_geom_angle
N3 Cu1 N1 174.30(6)
N3 Cu1 N4 83.22(6)
N1 Cu1 N4 92.17(6)
N3 Cu1 N6 89.57(6)
N1 Cu1 N6 95.10(6)
N4 Cu1 N6 172.68(6)
N3 Cu1 N2 96.95(6)
N1 Cu1 N2 79.80(6)
N4 Cu1 N2 91.83(6)
N6 Cu1 N2 90.25(6)
N3 Cu1 N5 95.62(6)
N1 Cu1 N5 88.48(6)
N4 Cu1 N5 100.32(6)
N6 Cu1 N5 79.11(6)
N2 Cu1 N5 163.45(6)
C1 N1 Cu1 110.49(11)
C1 N1 H1NB 106.9(13)
Cu1 N1 H1NB 112.4(14)
C1 N1 H1NA 110.4(13)
Cu1 N1 H1NA 108.4(14)
H1NB N1 H1NA 108.2(19)
C2 N2 Cu1 103.17(11)
C2 N2 H2NB 112.3(15)
Cu1 N2 H2NB 114.1(15)
C2 N2 H2NA 112.5(16)
Cu1 N2 H2NA 109.0(16)
H2NB N2 H2NA 106(2)
C3 N3 Cu1 109.69(11)
C3 N3 H3NB 108.5(14)
Cu1 N3 H3NB 109.9(14)
C3 N3 H3NA 111.4(14)
Cu1 N3 H3NA 108.2(14)
H3NB N3 H3NA 109.2(19)
C4 N4 Cu1 106.50(11)
C4 N4 H4NB 110.4(15)
Cu1 N4 H4NB 118.4(15)
C4 N4 H4NA 107.6(15)
Cu1 N4 H4NA 106.3(15)
H4NB N4 H4NA 107(2)
C5 N5 Cu1 101.64(12)
C5 N5 H5NB 111.5(16)
Cu1 N5 H5NB 115.3(16)
C5 N5 H5NA 110.4(16)
Cu1 N5 H5NA 108.4(15)
H5NB N5 H5NA 109(2)
C6 N6 Cu1 112.03(12)
C6 N6 H6NB 109.2(14)
Cu1 N6 H6NB 113.4(14)
C6 N6 H6NA 109.0(14)
Cu1 N6 H6NA 109.7(14)
H6NB N6 H6NA 103(2)
N1 C1 C2 109.09(15)
N1 C1 H1B 109.9
C2 C1 H1B 109.9
N1 C1 H1A 109.9
C2 C1 H1A 109.9
H1B C1 H1A 108.3
N2 C2 C1 109.31(16)
N2 C2 H2A 109.8
C1 C2 H2A 109.8
N2 C2 H2B 109.8
C1 C2 H2B 109.8
H2A C2 H2B 108.3
N3 C3 C4 108.41(15)
N3 C3 H3B 110.0
C4 C3 H3B 110.0
N3 C3 H3A 110.0
C4 C3 H3A 110.0
H3B C3 H3A 108.4
N4 C4 C3 107.06(15)
N4 C4 H4B 110.3
C3 C4 H4B 110.3
N4 C4 H4A 110.3
C3 C4 H4A 110.3
H4B C4 H4A 108.6
N5 C5 C6 110.01(16)
N5 C5 H5B 109.7
C6 C5 H5B 109.7
N5 C5 H5A 109.7
C6 C5 H5A 109.7
H5B C5 H5A 108.2
N6 C6 C5 109.59(15)
N6 C6 H6B 109.8
C5 C6 H6B 109.8
N6 C6 H6A 109.8
C5 C6 H6A 109.8
H6B C6 H6A 108.2
C8 C7 H7A 109.5
C8 C7 H7B 109.5
H7A C7 H7B 109.5
C8 C7 H7C 109.5
H7A C7 H7C 109.5
H7B C7 H7C 109.5
O1 C8 O2 123.50(17)
O1 C8 C7 118.44(17)
O2 C8 C7 117.99(16)
C9 C10 H10A 109.5
C9 C10 H10B 109.5
H10A C10 H10B 109.5
C9 C10 H10C 109.5
H10A C10 H10C 109.5
H10B C10 H10C 109.5
O3 C9 O4 125.11(18)
O3 C9 C10 117.52(19)
O4 C9 C10 117.37(18)

loop_
_geom_bond_atom_site_label_1
_geom_bond_atom_site_label_2
_geom_bond_distance
Cu1 N3 2.0400(15)
Cu1 N1 2.0461(15)
Cu1 N4 2.0706(16)
Cu1 N6 2.0765(15)
Cu1 N2 2.3705(16)
Cu1 N5 2.4123(18)
O1 C8 1.232(2)
O2 C8 1.243(2)
N1 C1 1.471(2)
N1 H1NB 0.867(9)
N1 H1NA 0.863(9)
N2 C2 1.460(3)
N2 H2NB 0.866(10)
N2 H2NA 0.862(10)
N3 C3 1.472(2)
N3 H3NB 0.863(9)
N3 H3NA 0.857(9)
N4 C4 1.472(3)
N4 H4NB 0.865(9)
N4 H4NA 0.862(9)
N5 C5 1.464(3)
N5 H5NB 0.865(10)
N5 H5NA 0.869(10)
N6 C6 1.469(2)
N6 H6NB 0.867(9)
N6 H6NA 0.863(9)
C1 C2 1.518(3)
C1 H1B 0.9900
C1 H1A 0.9900
C2 H2A 0.9900
C2 H2B 0.9900
C3 C4 1.509(3)
C3 H3B 0.9900
C3 H3A 0.9900
C4 H4B 0.9900
C4 H4A 0.9900
C5 C6 1.514(3)
C5 H5B 0.9900
C5 H5A 0.9900
C6 H6B 0.9900
C6 H6A 0.9900
C7 C8 1.507(3)
C7 H7A 0.9800
C7 H7B 0.9800
C7 H7C 0.9800
O3 C9 1.238(2)
O4 C9 1.253(2)
C10 C9 1.514(3)
C10 H10A 0.9800
C10 H10B 0.9800
C10 H10C 0.9800

loop_
_geom_hbond_atom_site_label_D
_geom_hbond_atom_site_label_H
_geom_hbond_atom_site_label_A
_geom_hbond_site_symmetry_A
_geom_hbond_distance_DH
_geom_hbond_distance_HA
_geom_hbond_distance_DA
_geom_hbond_angle_DHA
N1 H1NB O4 . 0.867(9) 2.060(10) 2.917(2) 169.5(19)
N1 H1NA O4 2_667 0.863(9) 2.267(13) 3.040(2) 149.1(18)
N2 H2NB O1 2_666 0.866(10) 2.737(18) 3.393(3) 133.7(19)
N2 H2NA O1 1_565 0.862(10) 2.123(11) 2.964(2) 165(2)
N3 H3NB O2 . 0.863(9) 2.087(11) 2.933(2) 167(2)
N3 H3NA O2 2_666 0.857(9) 2.315(13) 3.085(2) 149.6(18)
N4 H4NB O3 1_655 0.865(9) 2.150(13) 2.945(2) 153(2)
N4 H4NA O1 1_565 0.862(9) 2.220(11) 3.062(2) 165(2)
N5 H5NB O2 . 0.865(10) 2.975(18) 3.647(2) 136.0(19)
N5 H5NA O4 2_667 0.869(10) 2.129(13) 2.956(2) 159(2)
N6 H6NB O3 . 0.867(9) 2.101(11) 2.956(2) 169(2)
N6 H6NA O2 2_666 0.863(9) 2.224(12) 3.056(2) 162(2)

loop_
_geom_torsion_atom_site_label_1
_geom_torsion_atom_site_label_2
_geom_torsion_atom_site_label_3
_geom_torsion_atom_site_label_4
_geom_torsion
N3 Cu1 N1 C1 35.2(6)
N4 Cu1 N1 C1 71.09(13)
N6 Cu1 N1 C1 -109.71(12)
N2 Cu1 N1 C1 -20.38(12)
N5 Cu1 N1 C1 171.37(13)
N3 Cu1 N2 C2 174.23(11)
N1 Cu1 N2 C2 -10.51(11)
N4 Cu1 N2 C2 -102.38(12)
N6 Cu1 N2 C2 84.63(12)
N5 Cu1 N2 C2 35.1(3)
N1 Cu1 N3 C3 28.8(7)
N4 Cu1 N3 C3 -7.34(12)
N6 Cu1 N3 C3 173.89(12)
N2 Cu1 N3 C3 83.69(12)
N5 Cu1 N3 C3 -107.10(12)
N3 Cu1 N4 C4 -22.06(12)
N1 Cu1 N4 C4 161.30(12)
N6 Cu1 N4 C4 -12.4(5)
N2 Cu1 N4 C4 -118.84(12)
N5 Cu1 N4 C4 72.45(12)
N3 Cu1 N5 C5 -103.95(12)
N1 Cu1 N5 C5 80.02(12)
N4 Cu1 N5 C5 171.95(11)
N6 Cu1 N5 C5 -15.47(11)
N2 Cu1 N5 C5 35.3(3)
N3 Cu1 N6 C6 80.73(12)
N1 Cu1 N6 C6 -102.54(12)
N4 Cu1 N6 C6 71.1(5)
N2 Cu1 N6 C6 177.68(12)
N5 Cu1 N6 C6 -15.07(12)
Cu1 N1 C1 C2 49.05(19)
Cu1 N2 C2 C1 38.40(16)
N1 C1 C2 N2 -60.3(2)
Cu1 N3 C3 C4 35.02(18)
Cu1 N4 C4 C3 46.65(17)
N3 C3 C4 N4 -54.8(2)
Cu1 N5 C5 C6 42.63(17)
Cu1 N6 C6 C5 44.14(19)
N5 C5 C6 N6 -60.8(2)

_cod_database_fobs_code 2020773
